data_2234626
loop_
_publ_author_name
'Aman, Farhana'
'Siddiqui, Waseeq Ahmad'
'Ashraf, Adnan'
'Tahir, M. Nawaz'

_publ_section_title
;
 2,3-Dihydro-1\l^6^,2-benzothiazine-1,1,4-trione
;
_journal_coeditor_code HB6713
_journal_issue 5
_journal_name_full 'Acta Crystallographica Section E'
_journal_page_first o1306
_journal_paper_doi 10.1107/S1600536812013827
_journal_volume 68
_journal_year 2012
_chemical_formula_iupac 'C8 H7 N O3 S'
_chemical_formula_moiety 'C8 H7 N O3 S'
_chemical_formula_sum 'C8 H7 N O3 S'
_chemical_formula_weight 197.21
_chemical_name_systematic
;
2,3-Dihydro-1\l^6^,2-benzothiazine-1,1,4-trione
;
_space_group_IT_number 14
_symmetry_cell_setting monoclinic
_symmetry_space_group_name_Hall '-P 2ybc'
_symmetry_space_group_name_H-M 'P 1 21/c 1'
_atom_sites_solution_hydrogens geom
_atom_sites_solution_primary direct
_atom_sites_solution_secondary difmap
_audit_creation_method SHELXL-97
_cell_angle_alpha 90
_cell_angle_beta 113.2140(10)
_cell_angle_gamma 90
_cell_formula_units_Z 4
_cell_length_a 8.4950(4)
_cell_length_b 13.7560(5)
_cell_length_c 7.6677(3)
_cell_measurement_reflns_used 1692
_cell_measurement_temperature 296(2)
_cell_measurement_theta_max 28.28
_cell_measurement_theta_min 2.61
_cell_volume 823.48(6)
_computing_cell_refinement 'SAINT (Bruker, 2009)'
_computing_data_collection 'APEX2 (Bruker, 2009)'
_computing_data_reduction 'SAINT (Bruker, 2009)'
_computing_molecular_graphics 'ORTEP-3 for Windows (Farrugia, 1997) and PLATON (Spek, 2009)'
_computing_publication_material
;
WinGX (Farrugia, 1999) and PLATON (Spek, 2009)
;
_computing_structure_refinement 'SHELXL97 (Sheldrick, 2008)'
_computing_structure_solution 'SHELXS97 (Sheldrick, 2008)'
_diffrn_ambient_temperature 296(2)
_diffrn_detector_area_resol_mean 7.50
_diffrn_measured_fraction_theta_full 0.990
_diffrn_measured_fraction_theta_max 0.990
_diffrn_measurement_device_type 'Bruker Kappa APEXII CCD'
_diffrn_measurement_method \w
_diffrn_radiation_monochromator graphite
_diffrn_radiation_source 'fine-focus sealed tube'
_diffrn_radiation_type MoK\a
_diffrn_radiation_wavelength 0.71073
_diffrn_reflns_av_R_equivalents 0.0222
_diffrn_reflns_av_sigmaI/netI 0.0222
_diffrn_reflns_limit_h_max 8
_diffrn_reflns_limit_h_min -11
_diffrn_reflns_limit_k_max 18
_diffrn_reflns_limit_k_min -16
_diffrn_reflns_limit_l_max 10
_diffrn_reflns_limit_l_min -10
_diffrn_reflns_number 7644
_diffrn_reflns_theta_full 28.28
_diffrn_reflns_theta_max 28.28
_diffrn_reflns_theta_min 2.61
_diffrn_standards_number 0
_exptl_absorpt_coefficient_mu 0.362
_exptl_absorpt_correction_T_max 0.938
_exptl_absorpt_correction_T_min 0.915
_exptl_absorpt_correction_type multi-scan
_exptl_absorpt_process_details '(SADABS; Bruker, 2005)'
_exptl_crystal_colour 'light yellow'
_exptl_crystal_density_diffrn 1.591
_exptl_crystal_density_method 'not measured'
_exptl_crystal_description needle
_exptl_crystal_F_000 408
_exptl_crystal_size_max 0.35
_exptl_crystal_size_mid 0.15
_exptl_crystal_size_min 0.12
_refine_diff_density_max 0.332
_refine_diff_density_min -0.370
_refine_ls_goodness_of_fit_ref 1.035
_refine_ls_hydrogen_treatment mixed
_refine_ls_matrix_type full
_refine_ls_number_parameters 121
_refine_ls_number_reflns 2017
_refine_ls_number_restraints 0
_refine_ls_restrained_S_all 1.035
_refine_ls_R_factor_all 0.0435
_refine_ls_R_factor_gt 0.0358
_refine_ls_shift/su_max 0.000
_refine_ls_shift/su_mean 0.000
_refine_ls_structure_factor_coef Fsqd
_refine_ls_weighting_details 'calc w=1/[\s^2^(Fo^2^)+(0.0455P)^2^+0.3408P] where P=(Fo^2^+2Fc^2^)/3'
_refine_ls_weighting_scheme calc
_refine_ls_wR_factor_gt 0.0928
_refine_ls_wR_factor_ref 0.0978
_reflns_number_gt 1692
_reflns_number_total 2017
_reflns_threshold_expression I>2\s(I)
_cod_data_source_file hb6713.cif
_cod_data_source_block I
_cod_original_sg_symbol_H-M 'P 21/c'
_cod_database_code 2234626
_cod_database_fobs_code 2234626

loop_
_symmetry_equiv_pos_site_id
_symmetry_equiv_pos_as_xyz
1 x,y,z
2 -x,1/2+y,1/2-z
3 -x,-y,-z
4 x,1/2-y,1/2+z

loop_
_atom_site_aniso_label
_atom_site_aniso_U_11
_atom_site_aniso_U_22
_atom_site_aniso_U_33
_atom_site_aniso_U_12
_atom_site_aniso_U_13
_atom_site_aniso_U_23
S1 0.0387(3) 0.0236(2) 0.0436(3) -0.0023(2) 0.0165(2) -0.0012(2)
O1 0.0633(10) 0.0355(7) 0.0697(10) -0.0056(6) 0.0335(8) 0.0110(6)
O2 0.0576(9) 0.0383(7) 0.0513(8) -0.0023(6) 0.0188(7) -0.0148(6)
O3 0.0408(8) 0.0479(8) 0.0783(10) -0.0039(6) 0.0314(7) 0.0131(7)
N1 0.0384(8) 0.0292(8) 0.0486(8) 0.0044(6) 0.0116(7) 0.0025(6)
C1 0.0308(8) 0.0278(8) 0.0307(7) 0.0003(6) 0.0123(6) -0.0008(6)
C2 0.0305(9) 0.0446(10) 0.0442(9) -0.0037(7) 0.0164(7) 0.0001(8)
C3 0.0320(9) 0.0579(12) 0.0475(10) 0.0120(8) 0.0192(8) 0.0034(9)
C4 0.0462(11) 0.0384(10) 0.0452(10) 0.0154(8) 0.0189(8) 0.0017(8)
C5 0.0425(10) 0.0273(8) 0.0409(9) 0.0022(7) 0.0184(7) 0.0013(7)
C6 0.0295(8) 0.0273(8) 0.0299(7) 0.0012(6) 0.0129(6) 0.0006(6)
C7 0.0309(8) 0.0327(9) 0.0372(8) -0.0018(7) 0.0152(7) -0.0016(7)
C8 0.0321(9) 0.0371(10) 0.0625(12) 0.0031(7) 0.0219(8) -0.0036(8)

loop_
_atom_site_type_symbol
_atom_site_label
_atom_site_fract_x
_atom_site_fract_y
_atom_site_fract_z
_atom_site_U_iso_or_equiv
_atom_site_thermal_displace_type
_atom_site_occupancy
_atom_site_disorder_group
S S1 0.28018(5) 0.04479(3) 0.18815(6) 0.0352(2) Uani 1.000 -16
O O1 0.21934(19) -0.00868(10) 0.3084(2) 0.0539(5) Uani 1.000 -16
O O2 0.25497(18) 0.00747(10) 0.00536(19) 0.0499(5) Uani 1.000 -16
O O3 0.55335(18) 0.29145(11) 0.1183(2) 0.0532(5) Uani 1.000 -16
N N1 0.4843(2) 0.06118(11) 0.3034(2) 0.0405(5) Uani 1.000 -16
C C1 0.1985(2) 0.16427(11) 0.1625(2) 0.0297(4) Uani 1.000 -16
C C2 0.0353(2) 0.18011(14) 0.1537(3) 0.0392(5) Uani 1.000 -16
C C3 -0.0234(2) 0.27484(15) 0.1446(3) 0.0447(6) Uani 1.000 -16
C C4 0.0788(2) 0.35176(14) 0.1427(3) 0.0430(6) Uani 1.000 -16
C C5 0.2406(2) 0.33587(13) 0.1476(3) 0.0363(5) Uani 1.000 -16
C C6 0.30357(19) 0.24184(11) 0.1576(2) 0.0285(4) Uani 1.000 -16
C C7 0.4782(2) 0.22672(12) 0.1609(2) 0.0331(5) Uani 1.000 -16
C C8 0.5621(2) 0.12808(13) 0.2121(3) 0.0429(6) Uani 1.000 -16
H H1 0.502(3) 0.0766(17) 0.410(3) 0.0486 Uiso 1.000 -16
H H2 -0.03448 0.12804 0.15398 0.0471 Uiso 1.000 -16
H H3 -0.13293 0.28633 0.13970 0.0537 Uiso 1.000 -16
H H4 0.03854 0.41499 0.13799 0.0516 Uiso 1.000 -16
H H5 0.30824 0.38842 0.14422 0.0436 Uiso 1.000 -16
H H8A 0.56037 0.09765 0.09725 0.0514 Uiso 1.000 -16
H H8B 0.68115 0.13745 0.29619 0.0514 Uiso 1.000 -16

loop_
_atom_type_symbol
_atom_type_description
_atom_type_scat_dispersion_real
_atom_type_scat_dispersion_imag
_atom_type_scat_source
C C 0.0033 0.0016 'International Tables Vol C Tables 4.2.6.8 and 6.1.1.4'
H H 0.0000 0.0000 'International Tables Vol C Tables 4.2.6.8 and 6.1.1.4'
N N 0.0061 0.0033 'International Tables Vol C Tables 4.2.6.8 and 6.1.1.4'
O O 0.0106 0.0060 'International Tables Vol C Tables 4.2.6.8 and 6.1.1.4'
S S 0.1246 0.1234 'International Tables Vol C Tables 4.2.6.8 and 6.1.1.4'

loop_
_geom_angle_atom_site_label_1
_geom_angle_atom_site_label_2
_geom_angle_atom_site_label_3
_geom_angle
_geom_angle_publ_flag
O1 S1 O2 119.80(9) no
O1 S1 N1 107.55(9) no
O1 S1 C1 109.00(9) no
O2 S1 N1 107.42(9) no
O2 S1 C1 108.99(8) no
N1 S1 C1 102.72(8) no
S1 N1 C8 114.49(12) no
C8 N1 H1 112.6(18) no
S1 N1 H1 108.9(19) no
C2 C1 C6 121.15(15) no
S1 C1 C6 119.06(13) no
S1 C1 C2 119.76(13) no
C1 C2 C3 119.05(17) no
C2 C3 C4 120.56(18) no
C3 C4 C5 120.39(18) no
C4 C5 C6 120.48(17) no
C5 C6 C7 119.36(15) no
C1 C6 C5 118.34(16) no
C1 C6 C7 122.30(14) no
O3 C7 C6 121.31(16) no
O3 C7 C8 119.00(17) no
C6 C7 C8 119.66(15) no
N1 C8 C7 115.70(16) no
C1 C2 H2 121.00 no
C3 C2 H2 120.00 no
C2 C3 H3 120.00 no
C4 C3 H3 120.00 no
C3 C4 H4 120.00 no
C5 C4 H4 120.00 no
C4 C5 H5 120.00 no
C6 C5 H5 120.00 no
N1 C8 H8A 108.00 no
N1 C8 H8B 108.00 no
C7 C8 H8A 108.00 no
C7 C8 H8B 108.00 no
H8A C8 H8B 107.00 no

loop_
_geom_bond_atom_site_label_1
_geom_bond_atom_site_label_2
_geom_bond_distance
_geom_bond_publ_flag
S1 O1 1.4262(16) no
S1 O2 1.4273(14) no
S1 N1 1.6219(18) no
S1 C1 1.7646(16) no
O3 C7 1.213(2) no
N1 C8 1.462(3) no
N1 H1 0.80(2) no
C1 C2 1.379(3) no
C1 C6 1.401(2) no
C2 C3 1.387(3) no
C3 C4 1.372(3) no
C4 C5 1.378(3) no
C5 C6 1.390(2) no
C6 C7 1.488(2) no
C7 C8 1.511(2) no
C2 H2 0.9300 no
C3 H3 0.9300 no
C4 H4 0.9300 no
C5 H5 0.9300 no
C8 H8A 0.9700 no
C8 H8B 0.9700 no

loop_
_geom_hbond_atom_site_label_D
_geom_hbond_atom_site_label_H
_geom_hbond_atom_site_label_A
_geom_hbond_site_symmetry_A
_geom_hbond_distance_DH
_geom_hbond_distance_HA
_geom_hbond_distance_DA
_geom_hbond_angle_DHA
_geom_hbond_publ_flag
N1 H1 O3 4_555 0.80(2) 2.34(2) 3.028(2) 144(2) yes
C2 H2 O2 3_555 0.93 2.58 3.443(2) 154 yes
C8 H8A O2 3_655 0.97 2.48 3.273(2) 139 yes

loop_
_geom_torsion_atom_site_label_1
_geom_torsion_atom_site_label_2
_geom_torsion_atom_site_label_3
_geom_torsion_atom_site_label_4
_geom_torsion
_geom_torsion_publ_flag
O1 S1 N1 C8 -170.75(13) no
O2 S1 N1 C8 59.04(14) no
C1 S1 N1 C8 -55.82(14) no
O1 S1 C1 C2 -36.22(16) no
O2 S1 C1 C2 96.19(16) no
N1 S1 C1 C2 -150.09(14) no
O1 S1 C1 C6 141.74(12) no
O2 S1 C1 C6 -85.85(14) no
N1 S1 C1 C6 27.87(14) no
S1 N1 C8 C7 53.31(19) no
S1 C1 C2 C3 176.30(15) no
C6 C1 C2 C3 -1.6(3) no
S1 C1 C6 C7 3.99(19) no
C2 C1 C6 C5 1.3(2) no
C2 C1 C6 C7 -178.08(15) no
S1 C1 C6 C5 -176.60(13) no
C1 C2 C3 C4 0.6(3) no
C2 C3 C4 C5 0.8(3) no
C3 C4 C5 C6 -1.0(3) no
C4 C5 C6 C1 0.0(3) no
C4 C5 C6 C7 179.44(17) no
C1 C6 C7 C8 -13.2(2) no
C5 C6 C7 O3 -14.6(2) no
C1 C6 C7 O3 164.83(15) no
C5 C6 C7 C8 167.41(16) no
O3 C7 C8 N1 166.31(15) no
C6 C7 C8 N1 -15.6(2) no

loop_
_cod_related_entry_id
_cod_related_entry_database
_cod_related_entry_code
1 ChemSpider 10511124
